data_4088917
loop_
_publ_author_name
'El Aziz, Youssef'
'Taylor, Peter G.'
'Bassindale, Alan R.'
'Coles, Simon J.'
'Pitak, Mateusz B.'

_publ_section_title
;
 Synthesis and Structures of Novel Molecular Ionic Compounds Based on
 Encapsulation of Anions and Cations
;
_journal_issue 24
_journal_name_full Organometallics
_journal_page_first 4004
_journal_paper_doi 10.1021/acs.organomet.6b00565
_journal_volume 35
_journal_year 2016
_chemical_formula_moiety 'C36 H64 K O34 Si8, F'
_chemical_formula_sum 'C36 H64 F K O34 Si8'
_chemical_formula_weight 1323.69
_space_group_crystal_system triclinic
_space_group_IT_number 2
_space_group_name_Hall '-P 1'
_space_group_name_H-M_alt 'P -1'
_atom_sites_solution_hydrogens geom
_audit_creation_date 2016-05-05
_audit_creation_method
;
Olex2 1.2
(compiled 2016.02.19 svn.r3266 for OlexSys, GUI svn.r5155)
;
_cell_angle_alpha 82.019(13)
_cell_angle_beta 78.529(11)
_cell_angle_gamma 84.780(14)
_cell_formula_units_Z 1
_cell_length_a 10.687(4)
_cell_length_b 11.839(4)
_cell_length_c 12.269(4)
_cell_measurement_reflns_used 3135
_cell_measurement_temperature 100(2)
_cell_measurement_theta_max 27.5
_cell_measurement_theta_min 2.5
_cell_volume 1503.4(9)
_computing_cell_refinement 'CrystalClear-SM Expert 2.0 r11 (Rigaku, 2011)'
_computing_data_collection 'CrystalClear-SM Expert 2.0 r11 (Rigaku, 2011)'
_computing_data_reduction 'CrystalClear-SM Expert 2.0 r11 (Rigaku, 2011)'
_computing_publication_material 'Olex2 (Dolomanov et al., 2009)'
_computing_structure_refinement 'ShelXL (Sheldrick, 2015)'
_computing_structure_solution 'SHELXL-97 (Sheldrick, 2008)'
_diffrn_ambient_temperature 100(2)
_diffrn_detector 'CCD area detector'
_diffrn_detector_area_resol_mean 28.5714
_diffrn_detector_type 'Rigaku HG Saturn724+ (2x2 bin mode)'
_diffrn_measured_fraction_theta_full 0.995
_diffrn_measured_fraction_theta_max 0.992
_diffrn_measurement_device 'four-circle \k diffractometer'
_diffrn_measurement_device_type 'Rigaku AFC12 (Right)'
_diffrn_measurement_method 'profile data from \w-scans'
_diffrn_measurement_specimen_support 'MiTeGen MicroMesh'
_diffrn_radiation_collimation 0.3
_diffrn_radiation_monochromator 'Confocal mirrors, HF Varimax'
_diffrn_radiation_probe x-ray
_diffrn_radiation_type 'Mo K\a'
_diffrn_radiation_wavelength 0.71075
_diffrn_radiation_xray_symbol K-L~3~
_diffrn_reflns_av_R_equivalents 0.0405
_diffrn_reflns_av_unetI/netI 0.0666
_diffrn_reflns_Laue_measured_fraction_full 0.995
_diffrn_reflns_Laue_measured_fraction_max 0.992
_diffrn_reflns_limit_h_max 13
_diffrn_reflns_limit_h_min -13
_diffrn_reflns_limit_k_max 13
_diffrn_reflns_limit_k_min -15
_diffrn_reflns_limit_l_max 15
_diffrn_reflns_limit_l_min -15
_diffrn_reflns_number 19054
_diffrn_reflns_point_group_measured_fraction_full 0.995
_diffrn_reflns_point_group_measured_fraction_max 0.992
_diffrn_reflns_theta_full 25.242
_diffrn_reflns_theta_max 27.485
_diffrn_reflns_theta_min 3.109
_diffrn_source 'Rotating Anode'
_diffrn_source_current 55.0
_diffrn_source_power 2.475
_diffrn_source_target Mo
_diffrn_source_type 'Rotating Anode'
_diffrn_source_voltage 45.0
_exptl_absorpt_coefficient_mu 0.342
_exptl_absorpt_correction_T_max 0.9898
_exptl_absorpt_correction_T_min 0.9569
_exptl_absorpt_correction_type multi-scan
_exptl_absorpt_process_details
;
CrystalClear-SM Expert 2.0 r11 (Rigaku, 2011)
;
_exptl_crystal_colour Colourless
_exptl_crystal_density_diffrn 1.462
_exptl_crystal_description plate
_exptl_crystal_F_000 692
_exptl_crystal_size_max 0.13
_exptl_crystal_size_mid 0.08
_exptl_crystal_size_min 0.03
_refine_diff_density_max 0.422
_refine_diff_density_min -0.550
_refine_diff_density_rms 0.081
_refine_ls_extinction_method none
_refine_ls_goodness_of_fit_ref 1.031
_refine_ls_hydrogen_treatment constr
_refine_ls_matrix_type full
_refine_ls_number_parameters 368
_refine_ls_number_reflns 6838
_refine_ls_number_restraints 0
_refine_ls_restrained_S_all 1.031
_refine_ls_R_factor_all 0.0603
_refine_ls_R_factor_gt 0.0467
_refine_ls_shift/su_max 0.000
_refine_ls_shift/su_mean 0.000
_refine_ls_structure_factor_coef Fsqd
_refine_ls_weighting_details 'w=1/[\s^2^(Fo^2^)+(0.0563P)^2^] where P=(Fo^2^+2Fc^2^)/3'
_refine_ls_weighting_scheme calc
_refine_ls_wR_factor_gt 0.1197
_refine_ls_wR_factor_ref 0.1276
_reflns_Friedel_coverage 0.000
_reflns_number_gt 5158
_reflns_number_total 6838
_reflns_threshold_expression 'I > 2\s(I)'
_cod_data_source_file om6b00565_si_002.cif
_cod_data_source_block compound3
_cod_database_code 4088917
_shelx_space_group_comment
;
The symmetry employed for this shelxl refinement is uniquely defined
by the following loop, which should always be used as a source of
symmetry information in preference to the above space-group names.
They are only intended as comments.
;
_shelx_estimated_absorpt_t_max 0.990
_shelx_estimated_absorpt_t_min 0.957
_olex2_refinement_description
;
1. Fixed Uiso
 At 1.2 times of:
  All C(H,H) groups
 At 1.5 times of:
  All C(H,H,H) groups
2.a Secondary CH2 refined with riding coordinates:
 C1(H1A,H1B), C4(H4A,H4B), C7(H7A,H7B), C10(H10A,H10B), C13(H13A,H13B),
 C14(H14A,H14B), C15(H15A,H15B), C16(H16A,H16B), C17(H17A,H17B), C18(H18A,H18B)
2.b Idealised Me refined as rotating group:
 C3(H3A,H3B,H3C), C6(H6A,H6B,H6C), C9(H9A,H9B,H9C), C12(H12A,H12B,H12C)
;
_shelx_shelxl_version_number 2014/7
_olex2_submission_special_instructions 'No special instructions were received'

loop_
_space_group_symop_operation_xyz
'x, y, z'
'-x, -y, -z'

loop_
_atom_site_label
_atom_site_type_symbol
_atom_site_fract_x
_atom_site_fract_y
_atom_site_fract_z
_atom_site_U_iso_or_equiv
_atom_site_adp_type
_atom_site_occupancy
_atom_site_site_symmetry_order
_atom_site_calc_flag
_atom_site_refinement_flags_posn
_atom_site_refinement_flags_adp
_atom_site_refinement_flags_occupancy
C1 C -0.3362(2) 0.28154(19) 0.6240(2) 0.0234(5) Uani 1 1 d . . .
H1A H -0.3527 0.2683 0.7069 0.028 Uiso 1 1 calc R . .
H1B H -0.4134 0.3215 0.5999 0.028 Uiso 1 1 calc R . .
C2 C -0.3933(3) 0.0925(2) 0.6177(3) 0.0371(7) Uani 1 1 d . . .
C3 C -0.3506(3) -0.0149(3) 0.5642(4) 0.0641(11) Uani 1 1 d . . .
H3A H -0.4153 -0.0711 0.5908 0.096 Uiso 1 1 calc GR . .
H3B H -0.2691 -0.0464 0.5845 0.096 Uiso 1 1 calc GR . .
H3C H -0.3395 0.0028 0.4826 0.096 Uiso 1 1 calc GR . .
C4 C -0.1753(2) 0.4474(2) 0.2091(2) 0.0210(5) Uani 1 1 d . . .
H4A H -0.1198 0.4777 0.1384 0.025 Uiso 1 1 calc R . .
H4B H -0.1799 0.3644 0.2086 0.025 Uiso 1 1 calc R . .
C5 C -0.3577(2) 0.5091(2) 0.1259(2) 0.0249(5) Uani 1 1 d . . .
C6 C -0.4871(2) 0.5711(2) 0.1449(2) 0.0333(6) Uani 1 1 d . . .
H6A H -0.4779 0.6513 0.1517 0.050 Uiso 1 1 calc GR . .
H6B H -0.5392 0.5357 0.2141 0.050 Uiso 1 1 calc GR . .
H6C H -0.5290 0.5670 0.0816 0.050 Uiso 1 1 calc GR . .
C7 C -0.2853(2) 0.6705(2) 0.7610(2) 0.0231(5) Uani 1 1 d . . .
H7A H -0.3000 0.6161 0.8306 0.028 Uiso 1 1 calc R . .
H7B H -0.2468 0.7378 0.7772 0.028 Uiso 1 1 calc R . .
C8 C -0.4953(2) 0.7580(2) 0.8015(2) 0.0282(6) Uani 1 1 d . . .
C9 C -0.6128(3) 0.8019(2) 0.7557(3) 0.0376(7) Uani 1 1 d . . .
H9A H -0.6871 0.8014 0.8172 0.056 Uiso 1 1 calc GR . .
H9B H -0.6261 0.7528 0.7015 0.056 Uiso 1 1 calc GR . .
H9C H -0.6022 0.8801 0.7186 0.056 Uiso 1 1 calc GR . .
C10 C 0.1351(2) 0.15949(19) 0.6672(2) 0.0229(5) Uani 1 1 d . . .
H10A H 0.2297 0.1523 0.6557 0.027 Uiso 1 1 calc R . .
H10B H 0.1010 0.1564 0.7487 0.027 Uiso 1 1 calc R . .
C11 C 0.0719(2) -0.0321(2) 0.6925(2) 0.0254(6) Uani 1 1 d . . .
C12 C 0.0303(3) -0.1222(2) 0.6362(2) 0.0388(7) Uani 1 1 d . . .
H12A H 0.1033 -0.1515 0.5835 0.058 Uiso 1 1 calc GR . .
H12B H -0.0374 -0.0894 0.5956 0.058 Uiso 1 1 calc GR . .
H12C H -0.0025 -0.1848 0.6927 0.058 Uiso 1 1 calc GR . .
C13 C -0.3336(2) -0.0211(2) 0.9832(3) 0.0333(6) Uani 1 1 d . . .
H13A H -0.3626 -0.0098 1.0630 0.040 Uiso 1 1 calc R . .
H13B H -0.4024 -0.0556 0.9583 0.040 Uiso 1 1 calc R . .
C14 C -0.3048(2) 0.0909(2) 0.9137(2) 0.0285(6) Uani 1 1 d . . .
H14A H -0.2703 0.0788 0.8349 0.034 Uiso 1 1 calc R . .
H14B H -0.3841 0.1415 0.9158 0.034 Uiso 1 1 calc R . .
C15 C -0.1850(2) 0.2525(2) 0.8970(2) 0.0270(6) Uani 1 1 d . . .
H15A H -0.2642 0.3032 0.8996 0.032 Uiso 1 1 calc R . .
H15B H -0.1476 0.2449 0.8175 0.032 Uiso 1 1 calc R . .
C16 C -0.0919(2) 0.3018(2) 0.9504(2) 0.0280(6) Uani 1 1 d . . .
H16A H -0.0780 0.3815 0.9158 0.034 Uiso 1 1 calc R . .
H16B H -0.1267 0.3029 1.0313 0.034 Uiso 1 1 calc R . .
C17 C 0.1158(3) 0.2759(2) 0.9905(2) 0.0301(6) Uani 1 1 d . . .
H17A H 0.0818 0.2711 1.0721 0.036 Uiso 1 1 calc R . .
H17B H 0.1299 0.3569 0.9614 0.036 Uiso 1 1 calc R . .
C18 C 0.2398(3) 0.2051(2) 0.9696(2) 0.0309(6) Uani 1 1 d . . .
H18A H 0.2674 0.1996 0.8885 0.037 Uiso 1 1 calc R . .
H18B H 0.3071 0.2405 0.9957 0.037 Uiso 1 1 calc R . .
O1 O -0.07249(15) 0.29389(13) 0.60390(13) 0.0208(4) Uani 1 1 d . . .
O2 O 0.11892(16) 0.39182(13) 0.66405(13) 0.0217(4) Uani 1 1 d . . .
O3 O -0.23172(15) 0.48280(13) 0.63812(13) 0.0202(4) Uani 1 1 d . . .
O4 O -0.18830(15) 0.39982(13) 0.43793(13) 0.0212(4) Uani 1 1 d . . .
O5 O -0.04192(15) 0.57914(13) 0.70173(13) 0.0203(4) Uani 1 1 d . . .
O6 O -0.15689(15) 0.69072(13) 0.53619(13) 0.0219(4) Uani 1 1 d . . .
O7 O -0.30846(18) 0.17261(14) 0.57864(16) 0.0326(4) Uani 1 1 d . . .
O8 O -0.4899(2) 0.10696(18) 0.6838(2) 0.0540(6) Uani 1 1 d . . .
O9 O -0.30247(17) 0.50375(15) 0.21614(14) 0.0280(4) Uani 1 1 d . . .
O10 O -0.30569(19) 0.47161(18) 0.04167(17) 0.0436(5) Uani 1 1 d . . .
O11 O -0.40734(16) 0.70661(14) 0.72674(15) 0.0281(4) Uani 1 1 d . . .
O12 O -0.47888(19) 0.76754(19) 0.89426(17) 0.0444(5) Uani 1 1 d . . .
O13 O 0.08916(18) 0.06550(13) 0.62328(14) 0.0271(4) Uani 1 1 d . . .
O14 O 0.09084(18) -0.04549(15) 0.78677(15) 0.0320(4) Uani 1 1 d . . .
O15 O -0.21345(16) 0.14262(14) 0.95732(14) 0.0257(4) Uani 1 1 d . . .
O16 O 0.02631(16) 0.23487(14) 0.93594(14) 0.0257(4) Uani 1 1 d . . .
O17 O 0.21926(16) 0.09432(14) 1.02996(15) 0.0285(4) Uani 1 1 d . . .
F1 F 0.0000 0.5000 0.5000 0.0246(4) Uani 1 2 d S T P
Si1 Si 0.08117(6) 0.29835(5) 0.59321(5) 0.01941(16) Uani 1 1 d . . .
Si2 Si -0.19663(6) 0.37080(5) 0.57211(5) 0.01959(16) Uani 1 1 d . . .
Si3 Si -0.10553(6) 0.47184(5) 0.33017(5) 0.01853(16) Uani 1 1 d . . .
Si4 Si -0.17213(6) 0.60079(5) 0.64975(5) 0.01908(16) Uani 1 1 d . . .
K1 K 0.0000 0.0000 1.0000 0.02245(17) Uani 1 2 d S T P

loop_
_atom_site_aniso_label
_atom_site_aniso_U_11
_atom_site_aniso_U_22
_atom_site_aniso_U_33
_atom_site_aniso_U_23
_atom_site_aniso_U_13
_atom_site_aniso_U_12
C1 0.0284(13) 0.0194(12) 0.0225(13) -0.0051(9) -0.0035(10) -0.0004(9)
C2 0.0375(17) 0.0296(15) 0.0433(18) -0.0039(12) -0.0017(14) -0.0109(12)
C3 0.056(2) 0.0339(19) 0.098(3) -0.0238(19) 0.013(2) -0.0156(15)
C4 0.0216(12) 0.0211(12) 0.0205(12) -0.0029(9) -0.0059(10) 0.0015(9)
C5 0.0251(13) 0.0273(13) 0.0247(13) -0.0041(10) -0.0094(11) -0.0025(10)
C6 0.0254(14) 0.0432(16) 0.0311(15) -0.0074(12) -0.0059(12) 0.0046(11)
C7 0.0219(12) 0.0224(12) 0.0254(13) -0.0049(10) -0.0052(10) 0.0009(9)
C8 0.0256(13) 0.0255(13) 0.0321(15) -0.0081(11) 0.0005(11) -0.0008(10)
C9 0.0254(14) 0.0406(17) 0.0447(18) -0.0044(13) -0.0047(13) 0.0035(12)
C10 0.0347(14) 0.0187(12) 0.0179(12) -0.0066(9) -0.0085(10) -0.0011(10)
C11 0.0290(13) 0.0194(12) 0.0258(14) -0.0021(10) -0.0034(11) 0.0035(10)
C12 0.059(2) 0.0219(14) 0.0386(17) -0.0028(11) -0.0159(15) -0.0067(12)
C13 0.0191(13) 0.0300(15) 0.0496(18) -0.0049(12) -0.0047(12) 0.0014(10)
C14 0.0250(13) 0.0294(14) 0.0343(15) -0.0079(11) -0.0121(11) 0.0016(10)
C15 0.0269(13) 0.0236(13) 0.0297(14) 0.0024(10) -0.0090(11) 0.0016(10)
C16 0.0303(14) 0.0216(13) 0.0317(14) -0.0030(10) -0.0067(11) 0.0025(10)
C17 0.0342(15) 0.0212(13) 0.0382(16) -0.0021(11) -0.0154(12) -0.0027(10)
C18 0.0264(14) 0.0268(14) 0.0396(16) 0.0030(11) -0.0096(12) -0.0052(10)
O1 0.0256(9) 0.0175(8) 0.0199(9) -0.0023(6) -0.0054(7) -0.0014(6)
O2 0.0280(9) 0.0162(8) 0.0215(9) -0.0039(6) -0.0060(7) 0.0003(6)
O3 0.0221(9) 0.0200(8) 0.0187(8) -0.0044(6) -0.0022(7) -0.0026(6)
O4 0.0240(9) 0.0197(8) 0.0205(9) -0.0038(7) -0.0040(7) -0.0031(6)
O5 0.0240(9) 0.0191(8) 0.0185(8) -0.0052(6) -0.0045(7) 0.0003(6)
O6 0.0260(9) 0.0176(8) 0.0206(9) -0.0037(6) -0.0019(7) 0.0024(6)
O7 0.0340(11) 0.0246(10) 0.0382(11) -0.0086(8) 0.0027(9) -0.0099(8)
O8 0.0426(13) 0.0438(13) 0.0692(17) -0.0116(11) 0.0149(12) -0.0185(10)
O9 0.0251(10) 0.0390(10) 0.0211(9) -0.0079(8) -0.0079(7) 0.0062(8)
O10 0.0386(12) 0.0586(14) 0.0406(12) -0.0258(10) -0.0194(10) 0.0168(10)
O11 0.0247(10) 0.0299(10) 0.0287(10) -0.0072(7) -0.0039(8) 0.0061(7)
O12 0.0326(12) 0.0645(14) 0.0385(12) -0.0249(10) -0.0055(9) 0.0100(10)
O13 0.0473(12) 0.0152(8) 0.0220(9) -0.0036(7) -0.0129(8) -0.0023(7)
O14 0.0447(12) 0.0265(10) 0.0245(10) 0.0001(7) -0.0076(9) -0.0032(8)
O15 0.0245(9) 0.0262(9) 0.0273(10) -0.0023(7) -0.0082(8) -0.0014(7)
O16 0.0234(9) 0.0257(9) 0.0286(10) -0.0034(7) -0.0081(8) 0.0014(7)
O17 0.0209(9) 0.0228(9) 0.0403(11) -0.0012(8) -0.0052(8) 0.0013(7)
F1 0.0277(11) 0.0212(10) 0.0249(11) -0.0041(8) -0.0038(9) -0.0023(8)
Si1 0.0245(4) 0.0154(3) 0.0185(3) -0.0030(2) -0.0047(3) 0.0002(2)
Si2 0.0232(3) 0.0177(3) 0.0178(3) -0.0035(2) -0.0025(3) -0.0022(2)
Si3 0.0224(3) 0.0165(3) 0.0170(3) -0.0042(2) -0.0035(3) -0.0003(2)
Si4 0.0216(3) 0.0173(3) 0.0182(3) -0.0045(2) -0.0025(3) -0.0001(2)
K1 0.0230(4) 0.0218(4) 0.0225(4) -0.0023(3) -0.0053(3) 0.0001(3)

loop_
_atom_type_symbol
_atom_type_description
_atom_type_scat_dispersion_real
_atom_type_scat_dispersion_imag
_atom_type_scat_source
C C 0.0033 0.0016 'International Tables Vol C Tables 4.2.6.8 and 6.1.1.4'
H H 0.0000 0.0000 'International Tables Vol C Tables 4.2.6.8 and 6.1.1.4'
F F 0.0171 0.0103 'International Tables Vol C Tables 4.2.6.8 and 6.1.1.4'
K K 0.2009 0.2494 'International Tables Vol C Tables 4.2.6.8 and 6.1.1.4'
O O 0.0106 0.0060 'International Tables Vol C Tables 4.2.6.8 and 6.1.1.4'
Si Si 0.0817 0.0704 'International Tables Vol C Tables 4.2.6.8 and 6.1.1.4'

loop_
_geom_angle_atom_site_label_1
_geom_angle_atom_site_label_2
_geom_angle_atom_site_label_3
_geom_angle
_geom_angle_site_symmetry_1
_geom_angle_site_symmetry_3
H1A C1 H1B 108.3 . .
O7 C1 H1A 109.9 . .
O7 C1 H1B 109.9 . .
O7 C1 Si2 109.01(15) . .
Si2 C1 H1A 109.9 . .
Si2 C1 H1B 109.9 . .
O7 C2 C3 110.5(2) . .
O8 C2 C3 125.6(3) . .
O8 C2 O7 123.9(3) . .
C2 C3 H3A 109.5 . .
C2 C3 H3B 109.5 . .
C2 C3 H3C 109.5 . .
H3A C3 H3B 109.5 . .
H3A C3 H3C 109.5 . .
H3B C3 H3C 109.5 . .
H4A C4 H4B 108.1 . .
O9 C4 H4A 109.6 . .
O9 C4 H4B 109.6 . .
O9 C4 Si3 110.21(15) . .
Si3 C4 H4A 109.6 . .
Si3 C4 H4B 109.6 . .
O9 C5 C6 111.0(2) . .
O10 C5 C6 126.1(2) . .
O10 C5 O9 122.9(2) . .
C5 C6 H6A 109.5 . .
C5 C6 H6B 109.5 . .
C5 C6 H6C 109.5 . .
H6A C6 H6B 109.5 . .
H6A C6 H6C 109.5 . .
H6B C6 H6C 109.5 . .
H7A C7 H7B 108.0 . .
O11 C7 H7A 109.3 . .
O11 C7 H7B 109.3 . .
O11 C7 Si4 111.39(16) . .
Si4 C7 H7A 109.3 . .
Si4 C7 H7B 109.3 . .
O11 C8 C9 112.3(2) . .
O12 C8 C9 125.0(2) . .
O12 C8 O11 122.7(2) . .
C8 C9 H9A 109.5 . .
C8 C9 H9B 109.5 . .
C8 C9 H9C 109.5 . .
H9A C9 H9B 109.5 . .
H9A C9 H9C 109.5 . .
H9B C9 H9C 109.5 . .
H10A C10 H10B 108.3 . .
O13 C10 H10A 109.8 . .
O13 C10 H10B 109.8 . .
O13 C10 Si1 109.35(15) . .
Si1 C10 H10A 109.8 . .
Si1 C10 H10B 109.8 . .
O13 C11 C12 111.4(2) . .
O14 C11 C12 124.7(2) . .
O14 C11 O13 123.9(2) . .
C11 C12 H12A 109.5 . .
C11 C12 H12B 109.5 . .
C11 C12 H12C 109.5 . .
H12A C12 H12B 109.5 . .
H12A C12 H12C 109.5 . .
H12B C12 H12C 109.5 . .
H13A C13 H13B 108.4 . .
C14 C13 H13A 110.1 . .
C14 C13 H13B 110.1 . .
O17 C13 H13A 110.1 2_557 .
O17 C13 H13B 110.1 2_557 .
O17 C13 C14 107.9(2) 2_557 .
C13 C14 H14A 109.9 . .
C13 C14 H14B 109.9 . .
H14A C14 H14B 108.3 . .
O15 C14 C13 108.8(2) . .
O15 C14 H14A 109.9 . .
O15 C14 H14B 109.9 . .
H15A C15 H15B 108.4 . .
C16 C15 H15A 110.1 . .
C16 C15 H15B 110.1 . .
O15 C15 H15A 110.1 . .
O15 C15 H15B 110.1 . .
O15 C15 C16 108.0(2) . .
C15 C16 H16A 109.7 . .
C15 C16 H16B 109.7 . .
H16A C16 H16B 108.2 . .
O16 C16 C15 109.7(2) . .
O16 C16 H16A 109.7 . .
O16 C16 H16B 109.7 . .
H17A C17 H17B 108.3 . .
C18 C17 H17A 109.8 . .
C18 C17 H17B 109.8 . .
O16 C17 H17A 109.8 . .
O16 C17 H17B 109.8 . .
O16 C17 C18 109.4(2) . .
C17 C18 H18A 110.2 . .
C17 C18 H18B 110.2 . .
H18A C18 H18B 108.5 . .
O17 C18 C17 107.5(2) . .
O17 C18 H18A 110.2 . .
O17 C18 H18B 110.2 . .
Si2 O1 Si1 141.45(11) . .
Si3 O2 Si1 140.41(11) 2_566 .
Si4 O3 Si2 140.48(11) . .
Si3 O4 Si2 140.13(12) . .
Si3 O5 Si4 140.24(11) 2_566 .
Si4 O6 Si1 140.23(10) . 2_566
C2 O7 C1 116.8(2) . .
C5 O9 C4 117.18(18) . .
C8 O11 C7 115.8(2) . .
C11 O13 C10 116.72(19) . .
C11 O14 K1 145.34(17) . .
C14 O15 C15 111.68(18) . .
C14 O15 K1 115.48(13) . .
C15 O15 K1 115.12(13) . .
C16 O16 C17 111.43(19) . .
C16 O16 K1 113.63(14) . .
C17 O16 K1 111.11(13) . .
C13 O17 K1 115.53(15) 2_557 .
C18 O17 C13 111.57(19) . 2_557
C18 O17 K1 114.16(14) . .
O1 Si1 C10 105.61(10) . .
O2 Si1 C10 103.11(10) . .
O2 Si1 O1 113.07(9) . .
O2 Si1 O6 113.22(9) . 2_566
O6 Si1 C10 108.43(10) 2_566 .
O6 Si1 O1 112.54(9) 2_566 .
O1 Si2 C1 106.50(10) . .
O1 Si2 O3 113.33(9) . .
O3 Si2 C1 104.54(10) . .
O4 Si2 C1 105.91(10) . .
O4 Si2 O1 112.45(9) . .
O4 Si2 O3 113.24(9) . .
O2 Si3 C4 106.95(10) 2_566 .
O2 Si3 O5 113.47(9) 2_566 2_566
O4 Si3 C4 105.24(10) . .
O4 Si3 O2 113.35(9) . 2_566
O4 Si3 O5 113.55(9) . 2_566
O5 Si3 C4 103.13(10) 2_566 .
O3 Si4 C7 107.12(10) . .
O3 Si4 O5 112.72(9) . .
O5 Si4 C7 102.22(10) . .
O6 Si4 C7 107.37(10) . .
O6 Si4 O3 113.61(9) . .
O6 Si4 O5 112.83(9) . .
O14 K1 O14 180.0 2_557 .
O14 K1 O15 82.59(6) . 2_557
O14 K1 O15 97.41(6) . .
O14 K1 O15 82.58(6) 2_557 .
O14 K1 O15 97.42(6) 2_557 2_557
O14 K1 O16 88.60(5) . 2_557
O14 K1 O16 91.40(5) . .
O14 K1 O16 88.60(5) 2_557 .
O14 K1 O16 91.40(5) 2_557 2_557
O14 K1 O17 96.71(6) 2_557 2_557
O14 K1 O17 83.29(6) 2_557 .
O14 K1 O17 83.29(6) . 2_557
O14 K1 O17 96.71(6) . .
O15 K1 O15 180.0 2_557 .
O15 K1 O16 119.49(5) . 2_557
O15 K1 O16 119.49(5) 2_557 .
O15 K1 O16 60.51(5) 2_557 2_557
O15 K1 O16 60.51(5) . .
O16 K1 O16 180.0 2_557 .
O17 K1 O15 120.12(5) 2_557 2_557
O17 K1 O15 59.88(5) 2_557 .
O17 K1 O15 120.12(5) . .
O17 K1 O15 59.88(5) . 2_557
O17 K1 O16 61.25(5) . .
O17 K1 O16 61.25(5) 2_557 2_557
O17 K1 O16 118.75(5) 2_557 .
O17 K1 O16 118.75(5) . 2_557
O17 K1 O17 180.0 . 2_557

loop_
_geom_bond_atom_site_label_1
_geom_bond_atom_site_label_2
_geom_bond_distance
_geom_bond_site_symmetry_2
C1 H1A 0.9900 .
C1 H1B 0.9900 .
C1 O7 1.458(3) .
C1 Si2 1.862(3) .
C2 C3 1.504(4) .
C2 O7 1.345(3) .
C2 O8 1.194(3) .
C3 H3A 0.9800 .
C3 H3B 0.9800 .
C3 H3C 0.9800 .
C4 H4A 0.9900 .
C4 H4B 0.9900 .
C4 O9 1.451(3) .
C4 Si3 1.856(3) .
C5 C6 1.498(3) .
C5 O9 1.346(3) .
C5 O10 1.194(3) .
C6 H6A 0.9800 .
C6 H6B 0.9800 .
C6 H6C 0.9800 .
C7 H7A 0.9900 .
C7 H7B 0.9900 .
C7 O11 1.459(3) .
C7 Si4 1.865(2) .
C8 C9 1.498(4) .
C8 O11 1.343(3) .
C8 O12 1.207(3) .
C9 H9A 0.9800 .
C9 H9B 0.9800 .
C9 H9C 0.9800 .
C10 H10A 0.9900 .
C10 H10B 0.9900 .
C10 O13 1.463(3) .
C10 Si1 1.866(2) .
C11 C12 1.491(4) .
C11 O13 1.339(3) .
C11 O14 1.200(3) .
C12 H12A 0.9800 .
C12 H12B 0.9800 .
C12 H12C 0.9800 .
C13 H13A 0.9900 .
C13 H13B 0.9900 .
C13 C14 1.495(4) .
C13 O17 1.428(3) 2_557
C14 H14A 0.9900 .
C14 H14B 0.9900 .
C14 O15 1.421(3) .
C15 H15A 0.9900 .
C15 H15B 0.9900 .
C15 C16 1.494(4) .
C15 O15 1.431(3) .
C16 H16A 0.9900 .
C16 H16B 0.9900 .
C16 O16 1.422(3) .
C17 H17A 0.9900 .
C17 H17B 0.9900 .
C17 C18 1.498(3) .
C17 O16 1.424(3) .
C18 H18A 0.9900 .
C18 H18B 0.9900 .
C18 O17 1.427(3) .
O1 Si1 1.6263(18) .
O1 Si2 1.6214(17) .
O2 Si1 1.6219(17) .
O2 Si3 1.6175(17) 2_566
O3 Si2 1.6254(16) .
O3 Si4 1.6219(17) .
O4 Si2 1.6205(18) .
O4 Si3 1.6176(17) .
O5 Si3 1.6273(17) 2_566
O5 Si4 1.6283(18) .
O6 Si1 1.6258(17) 2_566
O6 Si4 1.6220(17) .
O14 K1 2.7134(19) .
O15 K1 2.8032(18) .
O16 K1 2.8065(19) .
O17 C13 1.428(3) 2_557
O17 K1 2.794(2) .
Si1 O6 1.6258(17) 2_566
Si3 O2 1.6175(17) 2_566
Si3 O5 1.6273(17) 2_566
K1 O14 2.7134(19) 2_557
K1 O15 2.8032(18) 2_557
K1 O16 2.8065(19) 2_557
K1 O17 2.794(2) 2_557

loop_
_geom_torsion_atom_site_label_1
_geom_torsion_atom_site_label_2
_geom_torsion_atom_site_label_3
_geom_torsion_atom_site_label_4
_geom_torsion
_geom_torsion_site_symmetry_1
_geom_torsion_site_symmetry_4
C3 C2 O7 C1 -179.3(3) . .
C6 C5 O9 C4 -179.0(2) . .
C9 C8 O11 C7 174.7(2) . .
C12 C11 O13 C10 -177.6(2) . .
C12 C11 O14 K1 -105.9(3) . .
C13 C14 O15 C15 -177.86(19) . .
C13 C14 O15 K1 48.1(2) . .
C15 C16 O16 C17 -177.1(2) . .
C15 C16 O16 K1 -50.7(2) . .
C16 C15 O15 C14 178.24(19) . .
C16 C15 O15 K1 -47.5(2) . .
C17 C18 O17 C13 -178.9(2) . 2_557
C17 C18 O17 K1 47.9(2) . .
C18 C17 O16 C16 -178.1(2) . .
C18 C17 O16 K1 54.1(2) . .
O7 C1 Si2 O1 -53.81(18) . .
O7 C1 Si2 O3 -174.05(15) . .
O7 C1 Si2 O4 66.10(18) . .
O8 C2 O7 C1 2.2(5) . .
O9 C4 Si3 O2 -51.57(18) . 2_566
O9 C4 Si3 O4 69.26(17) . .
O9 C4 Si3 O5 -171.48(15) . 2_566
O10 C5 O9 C4 -1.3(4) . .
O11 C7 Si4 O3 -66.15(18) . .
O11 C7 Si4 O5 175.15(15) . .
O11 C7 Si4 O6 56.22(18) . .
O12 C8 O11 C7 -4.7(4) . .
O13 C10 Si1 O1 52.31(18) . .
O13 C10 Si1 O2 171.18(15) . .
O13 C10 Si1 O6 -68.53(18) . 2_566
O13 C11 O14 K1 76.1(4) . .
O14 C11 O13 C10 0.6(4) . .
O15 C15 C16 O16 65.8(3) . .
O16 C17 C18 O17 -69.6(3) . .
O17 C13 C14 O15 -64.5(3) 2_557 .
Si1 C10 O13 C11 -153.40(17) . .
Si1 O1 Si2 C1 179.78(16) . .
Si1 O1 Si2 O3 -65.84(19) . .
Si1 O1 Si2 O4 64.20(19) . .
Si1 O6 Si4 C7 179.30(17) 2_566 .
Si1 O6 Si4 O3 -62.5(2) 2_566 .
Si1 O6 Si4 O5 67.4(2) 2_566 .
Si2 C1 O7 C2 172.7(2) . .
Si2 O1 Si1 C10 177.39(16) . .
Si2 O1 Si1 O2 65.36(19) . .
Si2 O1 Si1 O6 -64.49(19) . 2_566
Si2 O3 Si4 C7 -175.21(16) . .
Si2 O3 Si4 O5 -63.55(19) . .
Si2 O3 Si4 O6 66.39(19) . .
Si2 O4 Si3 C4 179.67(15) . .
Si2 O4 Si3 O2 -63.80(19) . 2_566
Si2 O4 Si3 O5 67.60(18) . 2_566
Si3 C4 O9 C5 169.90(18) . .
Si3 O2 Si1 C10 -175.93(17) 2_566 .
Si3 O2 Si1 O1 -62.38(19) 2_566 .
Si3 O2 Si1 O6 67.12(19) 2_566 2_566
Si3 O4 Si2 C1 177.30(15) . .
Si3 O4 Si2 O1 -66.77(18) . .
Si3 O4 Si2 O3 63.31(18) . .
Si3 O5 Si4 C7 -178.26(16) 2_566 .
Si3 O5 Si4 O3 67.08(18) 2_566 .
Si3 O5 Si4 O6 -63.26(18) 2_566 .
Si4 C7 O11 C8 -179.91(17) . .
Si4 O3 Si2 C1 178.76(17) . .
Si4 O3 Si2 O1 63.21(19) . .
Si4 O3 Si2 O4 -66.43(19) . .
